data_4031530
loop_
_publ_author_name
'Martinez-Lope, M.J.'
'Alonso, J.A.'
'Casais, M.T.'

_publ_section_title
;
 Synthesis, crystal and magnetic structure of the double perovskites A2 Ni
 Mo O6 (A = Sr, Ba): a neutron diffraction study
;
_journal_name_full 'European Journal of Inorganic Chemistry'
_journal_page_first 2839
_journal_page_last 2844
_journal_volume 2003
_journal_year 2003
_chemical_formula_sum 'Mo Ni O6 Sr2'
_chemical_name_systematic 'Sr2 Ni Mo O6'
_space_group_IT_number 87
_symmetry_space_group_name_Hall '-I 4'
_symmetry_space_group_name_H-M 'I 4/m'
_cell_angle_alpha 90
_cell_angle_beta 90
_cell_angle_gamma 90
_cell_formula_units_Z 2
_cell_length_a 5.54939
_cell_length_b 5.54939
_cell_length_c 7.89554
_cell_volume 243.149
_citation_journal_id_ASTM EJICFO
_cod_data_source_file Martinez-Lope_EJICFO_2003_719.cif
_cod_data_source_block Mo1Ni1O6Sr2
_cod_original_cell_volume 243.1489
_cod_original_formula_sum 'Mo1 Ni1 O6 Sr2'
_cod_database_code 4031530

loop_
_symmetry_equiv_pos_as_xyz
x,y,z
-y,x,z
-x,-y,z
y,-x,z
-x,-y,-z
y,-x,-z
x,y,-z
-y,x,-z
x+1/2,y+1/2,z+1/2
-y+1/2,x+1/2,z+1/2
-x+1/2,-y+1/2,z+1/2
y+1/2,-x+1/2,z+1/2
-x+1/2,-y+1/2,-z+1/2
y+1/2,-x+1/2,-z+1/2
x+1/2,y+1/2,-z+1/2
-y+1/2,x+1/2,-z+1/2

loop_
_atom_site_label
_atom_site_type_symbol
_atom_site_fract_x
_atom_site_fract_y
_atom_site_fract_z
_atom_site_occupancy
_atom_site_U_iso_or_equiv
O1 O-2 0 0 0.2426 1 0.0
Ni1 Ni+2 0 0 0.5 1 0.0
Mo1 Mo+6 0 0 0 1 0.0
Sr1 Sr+2 0 0.5 0.25 1 0.0
O2 O-2 0.2689 0.2187 0 1 0.0
